data_1516170
loop_
_publ_author_name
'Yu, Changjiang'
'Jiao, Lijuan'
'Zhang, Ping'
'Feng, Zeya'
'Cheng, Chi'
'Wei, Yun'
'Mu, Xiaolong'
'Hao, Erhong'

_publ_section_title
;
 Highly Fluorescent BF2 Complexes of Hydrazine-Schiff Base Linked
 Bispyrrole.
;
_journal_issue 11
_journal_name_full 'Organic letters'
_journal_page_first 3048
_journal_page_last 3051
_journal_paper_doi 10.1021/ol501162f
_journal_volume 16
_journal_year 2014
_chemical_formula_sum 'C14 H16 B2 F4 N4'
_chemical_formula_weight 337.93
_chemical_name_systematic
;

 ?

;
_space_group_IT_number 14
_symmetry_cell_setting monoclinic
_symmetry_space_group_name_Hall '-P 2ybc'
_symmetry_space_group_name_H-M 'P 1 21/c 1'
_atom_sites_solution_hydrogens geom
_atom_sites_solution_primary direct
_atom_sites_solution_secondary difmap
_audit_creation_method SHELXL-97
_cell_angle_alpha 90.00
_cell_angle_beta 108.7720(10)
_cell_angle_gamma 90.00
_cell_formula_units_Z 2
_cell_length_a 9.2147(9)
_cell_length_b 12.1024(12)
_cell_length_c 7.3238(8)
_cell_measurement_reflns_used 3845
_cell_measurement_temperature 293(2)
_cell_measurement_theta_max 27.64
_cell_measurement_theta_min 2.33
_cell_volume 773.30(14)
_computing_cell_refinement 'Bruker SMART'
_computing_data_collection 'Bruker SMART'
_computing_data_reduction 'Bruker SAINT'
_computing_molecular_graphics 'Bruker SHELXTL'
_computing_publication_material 'Bruker SHELXTL'
_computing_structure_refinement 'SHELXL-97 (Sheldrick, 1997)'
_computing_structure_solution 'SHELXS-97 (Sheldrick, 1990)'
_diffrn_ambient_temperature 293(2)
_diffrn_measured_fraction_theta_full 0.994
_diffrn_measured_fraction_theta_max 0.994
_diffrn_measurement_device_type 'CCD area detector'
_diffrn_measurement_method 'phi and omega scans'
_diffrn_radiation_monochromator graphite
_diffrn_radiation_source 'fine-focus sealed tube'
_diffrn_radiation_type MoK\a
_diffrn_radiation_wavelength 0.71073
_diffrn_reflns_av_R_equivalents 0.0252
_diffrn_reflns_av_sigmaI/netI 0.0211
_diffrn_reflns_limit_h_max 12
_diffrn_reflns_limit_h_min -12
_diffrn_reflns_limit_k_max 15
_diffrn_reflns_limit_k_min -14
_diffrn_reflns_limit_l_max 9
_diffrn_reflns_limit_l_min -9
_diffrn_reflns_number 6536
_diffrn_reflns_theta_full 27.64
_diffrn_reflns_theta_max 27.64
_diffrn_reflns_theta_min 2.33
_exptl_absorpt_coefficient_mu 0.121
_exptl_absorpt_correction_T_max 0.9856
_exptl_absorpt_correction_T_min 0.9820
_exptl_absorpt_correction_type multi-scan
_exptl_crystal_colour colorless
_exptl_crystal_density_diffrn 1.451
_exptl_crystal_density_method 'not measured'
_exptl_crystal_description block
_exptl_crystal_F_000 348
_exptl_crystal_size_max 0.15
_exptl_crystal_size_mid 0.13
_exptl_crystal_size_min 0.12
_refine_diff_density_max 0.293
_refine_diff_density_min -0.278
_refine_diff_density_rms 0.068
_refine_ls_extinction_method none
_refine_ls_goodness_of_fit_ref 1.045
_refine_ls_hydrogen_treatment mixed
_refine_ls_matrix_type full
_refine_ls_number_parameters 111
_refine_ls_number_reflns 1791
_refine_ls_number_restraints 0
_refine_ls_restrained_S_all 1.045
_refine_ls_R_factor_all 0.0570
_refine_ls_R_factor_gt 0.0511
_refine_ls_shift/su_max 0.000
_refine_ls_shift/su_mean 0.000
_refine_ls_structure_factor_coef Fsqd
_refine_ls_weighting_details 'calc w=1/[\s^2^(Fo^2^)+(0.0793P)^2^+0.2688P] where P=(Fo^2^+2Fc^2^)/3'
_refine_ls_weighting_scheme calc
_refine_ls_wR_factor_gt 0.1430
_refine_ls_wR_factor_ref 0.1497
_reflns_number_gt 1533
_reflns_number_total 1791
_reflns_threshold_expression >2sigma(I)
_cod_data_source_file ol501162f_si_002.cif
_cod_data_source_block 131012a
_cod_depositor_comments
;
The following automatic conversions were performed:

'_symmetry_cell_setting' value 'Monoclinic' changed to 'monoclinic'
according to
/usr/data/users/saulius/crontab/automatic-downloads/rss-feeds/ACS/lib/dictionaries/cif_core.dic
dictionary named 'cif_core.dic' version 2.4.2 from 2011-04-26.

Automatic conversion script
Id: cif_fix_values 2281 2013-09-26 08:29:07Z andrius 

 Adding full bibliography for 1516169--1516173.cif.
;
_cod_original_sg_symbol_H-M P2(1)/c
_cod_database_code 1516170

loop_
_symmetry_equiv_pos_as_xyz
'x, y, z'
'-x, y+1/2, -z+1/2'
'-x, -y, -z'
'x, -y-1/2, z-1/2'

loop_
_atom_site_label
_atom_site_type_symbol
_atom_site_fract_x
_atom_site_fract_y
_atom_site_fract_z
_atom_site_U_iso_or_equiv
_atom_site_adp_type
_atom_site_occupancy
_atom_site_symmetry_multiplicity
_atom_site_calc_flag
_atom_site_refinement_flags
B1 B 0.6921(2) 0.59927(16) 0.0451(3) 0.0431(4) Uani 1 1 d .
C1 C 0.15770(18) 0.42843(15) 0.1951(2) 0.0446(4) Uani 1 1 d .
C2 C 0.16887(19) 0.49893(16) 0.3496(2) 0.0491(4) Uani 1 1 d .
H2 H 0.1034 0.4990 0.4233 0.059 Uiso 1 1 calc R
C3 C 0.29210(19) 0.56848(14) 0.3757(2) 0.0440(4) Uani 1 1 d .
C4 C 0.35764(18) 0.53813(13) 0.2326(2) 0.0390(4) Uani 1 1 d .
C5 C 0.0418(2) 0.34143(17) 0.1119(3) 0.0564(5) Uani 1 1 d .
H5A H -0.0058 0.3548 -0.0235 0.085 Uiso 1 1 calc R
H5B H -0.0347 0.3427 0.1752 0.085 Uiso 1 1 calc R
H5C H 0.0908 0.2704 0.1301 0.085 Uiso 1 1 calc R
C6 C 0.3448(2) 0.65879(18) 0.5205(3) 0.0587(5) Uani 1 1 d .
H6A H 0.3095 0.7286 0.4602 0.088 Uiso 1 1 calc R
H6B H 0.4547 0.6589 0.5704 0.088 Uiso 1 1 calc R
H6C H 0.3040 0.6471 0.6242 0.088 Uiso 1 1 calc R
C7 C 0.48575(18) 0.57823(13) 0.1964(2) 0.0392(4) Uani 1 1 d .
H7 H 0.5391 0.6351 0.2750 0.047 Uiso 1 1 calc R
F1 F 0.80617(13) 0.58036(13) 0.21537(16) 0.0737(5) Uani 1 1 d .
F2 F 0.66445(14) 0.71111(9) 0.0200(2) 0.0700(4) Uani 1 1 d .
N1 N 0.27275(15) 0.45226(11) 0.12428(19) 0.0388(3) Uani 1 1 d .
N2 N 0.53961(14) 0.54278(11) 0.05930(18) 0.0377(3) Uani 1 1 d .

loop_
_atom_site_aniso_label
_atom_site_aniso_U_11
_atom_site_aniso_U_22
_atom_site_aniso_U_33
_atom_site_aniso_U_23
_atom_site_aniso_U_13
_atom_site_aniso_U_12
B1 0.0359(8) 0.0516(10) 0.0450(9) -0.0025(7) 0.0174(7) -0.0048(7)
C1 0.0363(8) 0.0566(10) 0.0442(9) 0.0122(7) 0.0177(7) 0.0027(6)
C2 0.0433(8) 0.0646(11) 0.0460(9) 0.0082(8) 0.0234(7) 0.0051(8)
C3 0.0437(8) 0.0530(9) 0.0402(8) 0.0053(7) 0.0202(7) 0.0083(7)
C4 0.0384(8) 0.0435(8) 0.0383(8) 0.0028(6) 0.0167(6) 0.0041(6)
C5 0.0445(9) 0.0663(12) 0.0614(11) 0.0091(9) 0.0209(8) -0.0085(8)
C6 0.0646(11) 0.0663(12) 0.0518(10) -0.0081(8) 0.0280(9) 0.0042(9)
C7 0.0398(8) 0.0419(8) 0.0386(8) 0.0000(6) 0.0163(6) 0.0011(6)
F1 0.0423(6) 0.1345(13) 0.0426(6) -0.0046(6) 0.0114(5) -0.0107(6)
F2 0.0762(8) 0.0457(6) 0.1086(10) -0.0102(6) 0.0584(8) -0.0099(5)
N1 0.0345(6) 0.0451(7) 0.0403(7) 0.0049(5) 0.0166(5) 0.0003(5)
N2 0.0363(7) 0.0407(7) 0.0391(7) -0.0023(5) 0.0165(5) -0.0030(5)

loop_
_atom_type_symbol
_atom_type_description
_atom_type_scat_dispersion_real
_atom_type_scat_dispersion_imag
_atom_type_scat_source
C C 0.0033 0.0016 'International Tables Vol C Tables 4.2.6.8 and 6.1.1.4'
H H 0.0000 0.0000 'International Tables Vol C Tables 4.2.6.8 and 6.1.1.4'
B B 0.0013 0.0007 'International Tables Vol C Tables 4.2.6.8 and 6.1.1.4'
N N 0.0061 0.0033 'International Tables Vol C Tables 4.2.6.8 and 6.1.1.4'
F F 0.0171 0.0103 'International Tables Vol C Tables 4.2.6.8 and 6.1.1.4'

loop_
_geom_angle_atom_site_label_1
_geom_angle_atom_site_label_2
_geom_angle_atom_site_label_3
_geom_angle
_geom_angle_site_symmetry_1
_geom_angle_site_symmetry_3
F1 B1 F2 109.94(16) . .
F1 B1 N1 111.96(14) . 3_665
F2 B1 N1 111.97(14) . 3_665
F1 B1 N2 107.67(13) . .
F2 B1 N2 107.50(13) . .
N1 B1 N2 107.57(13) 3_665 .
N1 C1 C2 108.56(15) . .
N1 C1 C5 122.90(16) . .
C2 C1 C5 128.53(15) . .
C3 C2 C1 109.21(14) . .
C2 C3 C4 105.54(15) . .
C2 C3 C6 127.74(15) . .
C4 C3 C6 126.71(16) . .
C7 C4 N1 120.93(14) . .
C7 C4 C3 130.28(16) . .
N1 C4 C3 108.76(14) . .
N2 C7 C4 125.72(15) . .
C1 N1 C4 107.93(14) . .
C1 N1 B1 128.84(14) . 3_665
C4 N1 B1 123.22(12) . 3_665
C7 N2 N2 117.55(15) . 3_665
C7 N2 B1 117.54(13) . .
N2 N2 B1 124.89(15) 3_665 .

loop_
_geom_bond_atom_site_label_1
_geom_bond_atom_site_label_2
_geom_bond_distance
_geom_bond_site_symmetry_2
B1 F1 1.367(2) .
B1 F2 1.379(2) .
B1 N1 1.514(2) 3_665
B1 N2 1.596(2) .
C1 N1 1.3528(19) .
C1 C2 1.394(3) .
C1 C5 1.484(3) .
C2 C3 1.376(3) .
C3 C4 1.416(2) .
C3 C6 1.491(3) .
C4 C7 1.379(2) .
C4 N1 1.386(2) .
C7 N2 1.3267(19) .
N1 B1 1.514(2) 3_665
N2 N2 1.397(3) 3_665
